data_4502744
loop_
_publ_author_name
'Wang, Suna'
'Yun, Ruirui'
'Peng, Yanqiang'
'Zhang, Qingfu'
'Lu, Jing'
'Dou, Jianmin'
'Bai, Junfeng'
'Li, Dacheng'
'Wang, Daqi'

_publ_section_title
;
 A Series of Four-Connected Entangled Metal--Organic Frameworks Assembled
 from Pamoic Acid and Pyridine-Containing Ligands: Interpenetrating,
 Self-Penetrating, and Supramolecular Isomerism
;
_journal_issue 1
_journal_name_full 'Crystal Growth &amp; Design'
_journal_page_first 79
_journal_paper_doi 10.1021/cg2008057
_journal_volume 12
_journal_year 2012
_chemical_formula_moiety 'C72 H62 N4 Ni2 O15, 2(C3 H7 N O)'
_chemical_formula_sum 'C78 H76 N6 Ni2 O17'
_chemical_formula_weight 1486.87
_chemical_name_systematic
; 
 ? 
;
_space_group_IT_number 45
_symmetry_cell_setting orthorhombic
_symmetry_space_group_name_Hall 'I 2 -2c'
_symmetry_space_group_name_H-M 'I b a 2'
_atom_sites_solution_hydrogens geom
_atom_sites_solution_primary direct
_atom_sites_solution_secondary difmap
_audit_creation_method SHELXL-97
_cell_angle_alpha 90.00
_cell_angle_beta 90.00
_cell_angle_gamma 90.00
_cell_formula_units_Z 8
_cell_length_a 13.9830(12)
_cell_length_b 29.496(3)
_cell_length_c 34.577(3)
_cell_measurement_reflns_used 777
_cell_measurement_temperature 293(2)
_cell_measurement_theta_max 18.08
_cell_measurement_theta_min 2.73
_cell_volume 14261(2)
_computing_cell_refinement SMART
_computing_data_collection 'SMART (Bruker, 2000)'
_computing_data_reduction 'SAINT (Bruker, 2000)'
_computing_molecular_graphics SHELXTL
_computing_publication_material SHELXTL
_computing_structure_refinement SHELXTL
_computing_structure_solution 'SHELXTL (Bruker, 2000)'
_diffrn_ambient_temperature 293(2)
_diffrn_measured_fraction_theta_full 1.000
_diffrn_measured_fraction_theta_max 1.000
_diffrn_measurement_device_type 'Bruker Smart Apex CCD'
_diffrn_measurement_method 'phi and omega scans'
_diffrn_radiation_monochromator graphite
_diffrn_radiation_source 'fine-focus sealed tube'
_diffrn_radiation_type MoK\a
_diffrn_radiation_wavelength 0.71073
_diffrn_reflns_av_R_equivalents 0.1647
_diffrn_reflns_av_sigmaI/netI 0.1890
_diffrn_reflns_limit_h_max 16
_diffrn_reflns_limit_h_min -9
_diffrn_reflns_limit_k_max 35
_diffrn_reflns_limit_k_min -29
_diffrn_reflns_limit_l_max 40
_diffrn_reflns_limit_l_min -41
_diffrn_reflns_number 29117
_diffrn_reflns_theta_full 25.02
_diffrn_reflns_theta_max 25.02
_diffrn_reflns_theta_min 1.38
_exptl_absorpt_coefficient_mu 0.603
_exptl_absorpt_correction_T_max 0.8
_exptl_absorpt_correction_T_min 0.7
_exptl_absorpt_correction_type multi-scan
_exptl_absorpt_process_details '(SADABS; Bruker, 2000)'
_exptl_crystal_colour green
_exptl_crystal_density_diffrn 1.385
_exptl_crystal_density_method 'not measured'
_exptl_crystal_description block
_exptl_crystal_F_000 6224
_exptl_crystal_size_max 0.26
_exptl_crystal_size_mid 0.24
_exptl_crystal_size_min 0.22
_refine_diff_density_max 2.268
_refine_diff_density_min -1.531
_refine_diff_density_rms 0.223
_refine_ls_abs_structure_details 'Flack H D (1983), Acta Cryst. A39, 876-881'
_refine_ls_abs_structure_Flack 0.02(6)
_refine_ls_extinction_method none
_refine_ls_goodness_of_fit_ref 1.365
_refine_ls_hydrogen_treatment constr
_refine_ls_matrix_type full
_refine_ls_number_parameters 837
_refine_ls_number_reflns 12455
_refine_ls_number_restraints 1
_refine_ls_restrained_S_all 1.365
_refine_ls_R_factor_all 0.2803
_refine_ls_R_factor_gt 0.1815
_refine_ls_shift/su_max 0.001
_refine_ls_shift/su_mean 0.000
_refine_ls_structure_factor_coef Fsqd
_refine_ls_weighting_details 'calc w=1/[\s^2^(Fo^2^)+(0.2P)^2^+1.5P] where P=(Fo^2^+2Fc^2^)/3'
_refine_ls_weighting_scheme calc
_refine_ls_wR_factor_gt 0.4329
_refine_ls_wR_factor_ref 0.4953
_reflns_number_gt 5125
_reflns_number_total 12455
_reflns_threshold_expression >2sigma(I)
_cod_data_source_file cg2008057_si_006.cif
_cod_data_source_block 090712g
_cod_database_code 4502744

loop_
_symmetry_equiv_pos_as_xyz
'x, y, z'
'-x, -y, z'
'x+1/2, -y+1/2, z'
'-x+1/2, y+1/2, z'
'x+1/2, y+1/2, z+1/2'
'-x+1/2, -y+1/2, z+1/2'
'x+1, -y+1, z+1/2'
'-x+1, y+1, z+1/2'

loop_
_atom_site_label
_atom_site_type_symbol
_atom_site_fract_x
_atom_site_fract_y
_atom_site_fract_z
_atom_site_U_iso_or_equiv
_atom_site_adp_type
_atom_site_occupancy
_atom_site_symmetry_multiplicity
_atom_site_calc_flag
_atom_site_refinement_flags
Ni1 Ni 0.63145(18) 0.20084(6) 0.44422(12) 0.0568(8) Uani 1 1 d .
Ni2 Ni -0.0015(2) 0.12682(7) 0.69480(13) 0.0522(7) Uani 1 1 d .
N3 N 0.5245(19) 0.2097(8) 0.4079(8) 0.085(8) Uani 1 1 d .
N4 N 0.0532(17) 0.1776(7) 0.2326(7) 0.080(8) Uani 1 1 d .
N5 N 0.2694(14) 0.0022(8) 0.6883(8) 0.073(7) Uani 1 1 d .
N6 N 0.5759(18) 0.5897(8) 0.4737(10) 0.096(8) Uani 1 1 d .
O1 O 0.6681(11) 0.2656(4) 0.4470(8) 0.083(5) Uani 1 1 d .
O2 O 0.7701(16) 0.2850(5) 0.4108(6) 0.086(6) Uani 1 1 d .
O3 O 0.8847(15) 0.6301(5) 0.4515(7) 0.080(6) Uani 1 1 d .
O4 O 0.7872(13) 0.6565(5) 0.4068(6) 0.083(6) Uani 1 1 d .
O5 O 0.8519(16) 0.3680(6) 0.4120(7) 0.102(7) Uani 1 1 d .
H5 H 0.8529 0.3408 0.4068 0.153 Uiso 1 1 calc R
O6 O 0.8989(14) 0.5432(5) 0.4594(6) 0.099(7) Uani 1 1 d .
H6 H 0.9053 0.5701 0.4645 0.148 Uiso 1 1 calc R
O7 O 0.1382(12) 0.1286(6) 0.7192(6) 0.061(5) Uani 1 1 d .
O8 O 0.1272(14) 0.0883(7) 0.7715(7) 0.084(6) Uani 1 1 d .
O9 O 0.8643(11) 0.1253(5) 0.6736(5) 0.054(5) Uani 1 1 d .
O10 O 0.8713(11) 0.0780(5) 0.6236(5) 0.059(5) Uani 1 1 d .
O11 O 0.2968(11) 0.1553(5) 0.6940(5) 0.057(4) Uani 1 1 d .
H11 H 0.2386 0.1530 0.6964 0.086 Uiso 1 1 calc R
O12 O 0.6991(10) 0.1552(5) 0.6988(6) 0.063(5) Uani 1 1 d .
H12 H 0.7574 0.1521 0.6984 0.095 Uiso 1 1 calc R
O13 O 0.7521(13) 0.1980(5) 0.4858(5) 0.082(5) Uani 1 1 d .
H13E H 0.8040 0.1860 0.4781 0.099 Uiso 1 1 d R
H13F H 0.7452 0.2233 0.4743 0.099 Uiso 1 1 d R
O14 O -0.0501(12) 0.0746(5) 0.7347(5) 0.073(6) Uani 1 1 d .
H14C H 0.0057 0.0731 0.7444 0.087 Uiso 1 1 d R
H14D H -0.0498 0.0627 0.7123 0.087 Uiso 1 1 d R
O15 O 0.0338(11) 0.0776(5) 0.6576(5) 0.059(5) Uani 1 1 d .
H15C H 0.0504 0.0528 0.6683 0.071 Uiso 1 1 d R
H15D H -0.0212 0.0742 0.6476 0.071 Uiso 1 1 d R
O16 O 0.1168(11) 0.0008(8) 0.6955(9) 0.093(5) Uani 1 1 d .
O17 O 0.5863(16) 0.6600(7) 0.4597(8) 0.132(11) Uani 1 1 d .
C1 C 0.7244(17) 0.2947(6) 0.4400(11) 0.064(7) Uani 1 1 d .
C2 C 0.831(2) 0.6269(8) 0.4287(10) 0.076(9) Uani 1 1 d .
C3 C 0.6690(19) 0.3530(7) 0.4876(8) 0.072(7) Uani 1 1 d .
H3 H 0.6246 0.3324 0.4972 0.086 Uiso 1 1 calc R
C4 C 0.7250(17) 0.3412(6) 0.4555(8) 0.067(8) Uani 1 1 d .
C5 C 0.7852(15) 0.3760(6) 0.4419(10) 0.062(6) Uani 1 1 d .
C6 C 0.7853(17) 0.4205(7) 0.4555(8) 0.068(8) Uani 1 1 d .
C7 C 0.7364(19) 0.4303(8) 0.4904(9) 0.072(7) Uani 1 1 d .
C8 C 0.6788(19) 0.3951(7) 0.5053(9) 0.073(7) Uani 1 1 d .
C9 C 0.625(2) 0.4031(8) 0.5387(9) 0.078(8) Uani 1 1 d .
H9 H 0.5906 0.3796 0.5498 0.093 Uiso 1 1 calc R
C10 C 0.624(2) 0.4461(8) 0.5555(9) 0.076(8) Uani 1 1 d .
H10 H 0.5816 0.4529 0.5754 0.092 Uiso 1 1 calc R
C11 C 0.687(2) 0.4785(9) 0.5415(9) 0.079(8) Uani 1 1 d .
H11A H 0.6912 0.5060 0.5546 0.095 Uiso 1 1 calc R
C12 C 0.7449(19) 0.4725(8) 0.5091(9) 0.076(8) Uani 1 1 d .
H12A H 0.7865 0.4949 0.5003 0.091 Uiso 1 1 calc R
C13 C 0.8533(15) 0.4555(6) 0.4398(10) 0.066(7) Uani 1 1 d .
H13A H 0.8972 0.4407 0.4222 0.079 Uiso 1 1 calc R
H13B H 0.8906 0.4676 0.4611 0.079 Uiso 1 1 calc R
C14 C 0.7232(11) 0.5719(3) 0.3856(4) 0.080(8) Uani 1 1 d G
H14 H 0.6955 0.5975 0.3746 0.096 Uiso 1 1 calc R
C15 C 0.7891(11) 0.5765(3) 0.4154(4) 0.078(8) Uani 1 1 d G
C16 C 0.8305(10) 0.5382(4) 0.4318(4) 0.065(8) Uani 1 1 d G
C17 C 0.8059(9) 0.4953(3) 0.4185(4) 0.071(7) Uani 1 1 d G
C18 C 0.7399(7) 0.4907(3) 0.3886(3) 0.076(8) Uani 1 1 d G
C19 C 0.6986(8) 0.5290(3) 0.3722(3) 0.067(7) Uani 1 1 d G
C20 C 0.6326(10) 0.5244(4) 0.3424(4) 0.077(8) Uani 1 1 d G
H20 H 0.6049 0.5500 0.3314 0.092 Uiso 1 1 calc R
C21 C 0.6080(10) 0.4815(5) 0.3290(4) 0.083(8) Uani 1 1 d G
H21 H 0.5638 0.4784 0.3091 0.099 Uiso 1 1 calc R
C22 C 0.6493(11) 0.4432(4) 0.3455(4) 0.079(9) Uani 1 1 d G
H22 H 0.6329 0.4146 0.3365 0.095 Uiso 1 1 calc R
C23 C 0.7153(10) 0.4478(3) 0.3753(4) 0.072(7) Uani 1 1 d G
H23 H 0.7430 0.4222 0.3863 0.086 Uiso 1 1 calc R
C24 C 0.1764(19) 0.1075(8) 0.7476(9) 0.055(7) Uani 1 1 d .
C25 C 0.8229(19) 0.1037(9) 0.6456(8) 0.055(7) Uani 1 1 d .
C26 C 0.3224(7) 0.0867(4) 0.7801(4) 0.060(7) Uani 1 1 d G
H26 H 0.2834 0.0721 0.7980 0.072 Uiso 1 1 calc R
C27 C 0.2821(7) 0.1084(4) 0.7484(4) 0.050(6) Uani 1 1 d G
C28 C 0.3405(9) 0.1302(4) 0.7217(3) 0.048(6) Uani 1 1 d G
C29 C 0.4391(9) 0.1303(4) 0.7267(3) 0.050(6) Uani 1 1 d G
C30 C 0.4794(7) 0.1085(3) 0.7584(3) 0.050(6) Uani 1 1 d G
C31 C 0.4210(7) 0.0867(3) 0.7851(3) 0.048(6) Uani 1 1 d G
C32 C 0.4613(10) 0.0650(4) 0.8168(3) 0.065(7) Uani 1 1 d G
H32 H 0.4223 0.0504 0.8347 0.078 Uiso 1 1 calc R
C33 C 0.5599(10) 0.0650(5) 0.8219(4) 0.072(8) Uani 1 1 d G
H33 H 0.5869 0.0504 0.8431 0.086 Uiso 1 1 calc R
C34 C 0.6183(8) 0.0868(5) 0.7951(5) 0.069(8) Uani 1 1 d G
H34 H 0.6843 0.0868 0.7985 0.082 Uiso 1 1 calc R
C35 C 0.5780(7) 0.1085(4) 0.7634(4) 0.057(7) Uani 1 1 d G
H35 H 0.6171 0.1231 0.7455 0.069 Uiso 1 1 calc R
C36 C 0.4961(17) 0.1568(6) 0.6967(9) 0.050(5) Uani 1 1 d .
H36A H 0.5401 0.1764 0.7104 0.060 Uiso 1 1 calc R
H36B H 0.4518 0.1762 0.6828 0.060 Uiso 1 1 calc R
C37 C 0.6726(8) 0.0829(4) 0.6110(4) 0.062(7) Uani 1 1 d G
H37 H 0.7109 0.0679 0.5932 0.074 Uiso 1 1 calc R
C38 C 0.7140(8) 0.1048(4) 0.6425(4) 0.052(6) Uani 1 1 d G
C39 C 0.6568(9) 0.1272(4) 0.6692(4) 0.053(7) Uani 1 1 d G
C40 C 0.5581(9) 0.1277(4) 0.6645(3) 0.053(7) Uani 1 1 d G
C41 C 0.5166(7) 0.1059(3) 0.6331(3) 0.057(7) Uani 1 1 d G
C42 C 0.5739(8) 0.0835(3) 0.6063(3) 0.064(8) Uani 1 1 d G
C43 C 0.5324(11) 0.0617(4) 0.5749(3) 0.068(8) Uani 1 1 d G
H43 H 0.5707 0.0467 0.5570 0.082 Uiso 1 1 calc R
C44 C 0.4337(11) 0.0622(5) 0.5702(4) 0.078(9) Uani 1 1 d G
H44 H 0.4060 0.0476 0.5492 0.093 Uiso 1 1 calc R
C45 C 0.3764(8) 0.0846(5) 0.5969(5) 0.071(8) Uani 1 1 d G
H45 H 0.3104 0.0850 0.5938 0.085 Uiso 1 1 calc R
C46 C 0.4179(7) 0.1065(5) 0.6283(4) 0.064(7) Uani 1 1 d G
H46 H 0.3796 0.1215 0.6462 0.077 Uiso 1 1 calc R
C52 C 0.383(2) 0.2429(10) 0.6002(9) 0.091(9) Uani 1 1 d .
H52A H 0.3482 0.2159 0.6081 0.109 Uiso 1 1 calc R
H52B H 0.4295 0.2497 0.6201 0.109 Uiso 1 1 calc R
N1 N 0.5376(13) 0.2162(5) 0.4947(5) 0.082(7) Uani 1 1 d G
C47 C 0.5100(14) 0.1804(4) 0.5184(6) 0.088(10) Uani 1 1 d G
H47 H 0.5258 0.1508 0.5116 0.105 Uiso 1 1 calc R
C48 C 0.4588(13) 0.1889(5) 0.5521(5) 0.080(8) Uani 1 1 d G
H48 H 0.4403 0.1649 0.5679 0.096 Uiso 1 1 calc R
C49 C 0.4352(13) 0.2331(6) 0.5621(5) 0.086(9) Uani 1 1 d G
C50 C 0.4629(14) 0.2689(4) 0.5385(6) 0.083(8) Uani 1 1 d G
H50 H 0.4471 0.2985 0.5452 0.100 Uiso 1 1 calc R
C51 C 0.5141(14) 0.2605(4) 0.5048(5) 0.084(9) Uani 1 1 d G
H51 H 0.5326 0.2844 0.4890 0.101 Uiso 1 1 calc R
C53 C 0.313(2) 0.2823(9) 0.5971(9) 0.086(9) Uani 1 1 d .
H53A H 0.3382 0.3045 0.5790 0.103 Uiso 1 1 calc R
H53B H 0.3070 0.2968 0.6221 0.103 Uiso 1 1 calc R
C54 C 0.213(2) 0.2669(11) 0.5833(10) 0.095(10) Uani 1 1 d .
H54A H 0.2209 0.2529 0.5581 0.114 Uiso 1 1 calc R
H54B H 0.1745 0.2938 0.5796 0.114 Uiso 1 1 calc R
N2 N 0.0540(10) 0.1753(5) 0.6566(5) 0.065(6) Uani 1 1 d G
C55 C 0.0679(13) 0.1645(5) 0.6178(5) 0.088(10) Uani 1 1 d G
H55 H 0.0430 0.1378 0.6078 0.106 Uiso 1 1 calc R
C56 C 0.1190(14) 0.1938(6) 0.5941(4) 0.085(8) Uani 1 1 d G
H56 H 0.1283 0.1866 0.5682 0.102 Uiso 1 1 calc R
C57 C 0.1563(13) 0.2338(6) 0.6090(5) 0.085(9) Uani 1 1 d G
C58 C 0.1424(13) 0.2446(5) 0.6477(5) 0.073(8) Uani 1 1 d G
H58 H 0.1674 0.2714 0.6577 0.087 Uiso 1 1 calc R
C59 C 0.0913(12) 0.2153(6) 0.6715(4) 0.063(7) Uani 1 1 d G
H59 H 0.0820 0.2225 0.6974 0.075 Uiso 1 1 calc R
C60 C 0.479(2) 0.2515(9) 0.4086(10) 0.091(9) Uani 1 1 d .
H60 H 0.5048 0.2750 0.4231 0.109 Uiso 1 1 calc R
C61 C 0.396(2) 0.2588(9) 0.3880(10) 0.093(9) Uani 1 1 d .
H61 H 0.3677 0.2872 0.3890 0.111 Uiso 1 1 calc R
C62 C 0.354(2) 0.2253(9) 0.3659(10) 0.090(9) Uani 1 1 d .
C63 C 0.400(3) 0.1837(9) 0.3654(10) 0.097(10) Uani 1 1 d .
H63 H 0.3738 0.1603 0.3508 0.116 Uiso 1 1 calc R
C64 C 0.483(3) 0.1761(10) 0.3858(11) 0.095(11) Uani 1 1 d .
H64 H 0.5117 0.1477 0.3845 0.114 Uiso 1 1 calc R
C65 C 0.263(3) 0.2341(10) 0.3438(10) 0.102(10) Uani 1 1 d .
H65A H 0.2133 0.2398 0.3629 0.123 Uiso 1 1 calc R
H65B H 0.2458 0.2058 0.3311 0.123 Uiso 1 1 calc R
C66 C 0.254(3) 0.2710(10) 0.3135(11) 0.099(11) Uani 1 1 d .
H66A H 0.2809 0.2600 0.2894 0.119 Uiso 1 1 calc R
H66B H 0.2918 0.2968 0.3217 0.119 Uiso 1 1 calc R
C67 C 0.152(3) 0.2869(10) 0.3059(11) 0.097(10) Uani 1 1 d .
H67A H 0.1144 0.2886 0.3296 0.117 Uiso 1 1 calc R
H67B H 0.1500 0.3160 0.2929 0.117 Uiso 1 1 calc R
C68 C 0.115(2) 0.2106(8) 0.2184(9) 0.079(9) Uani 1 1 d .
H68 H 0.1349 0.2094 0.1928 0.095 Uiso 1 1 calc R
C69 C 0.146(2) 0.2451(8) 0.2420(9) 0.082(9) Uani 1 1 d .
H69 H 0.1873 0.2666 0.2317 0.098 Uiso 1 1 calc R
C70 C 0.118(2) 0.2494(9) 0.2802(10) 0.086(10) Uani 1 1 d .
C71 C 0.055(2) 0.2166(9) 0.2937(9) 0.093(10) Uani 1 1 d .
H71 H 0.0227 0.2211 0.3168 0.112 Uiso 1 1 calc R
C72 C 0.041(3) 0.1771(10) 0.2725(11) 0.100(11) Uani 1 1 d .
H72 H 0.0242 0.1504 0.2850 0.120 Uiso 1 1 calc R
C74 C 0.196(2) -0.0050(8) 0.7113(8) 0.073(7) Uani 1 1 d .
H74 H 0.2029 -0.0137 0.7370 0.087 Uiso 1 1 calc R
C75 C 0.256(2) 0.0164(9) 0.6477(9) 0.091(9) Uani 1 1 d .
H75A H 0.2872 -0.0050 0.6309 0.136 Uiso 1 1 calc R
H75B H 0.2839 0.0458 0.6440 0.136 Uiso 1 1 calc R
H75C H 0.1893 0.0175 0.6418 0.136 Uiso 1 1 calc R
C76 C 0.3707(18) -0.0026(11) 0.6998(14) 0.105(11) Uani 1 1 d .
H76A H 0.3742 -0.0169 0.7247 0.158 Uiso 1 1 calc R
H76B H 0.3998 0.0268 0.7011 0.158 Uiso 1 1 calc R
H76C H 0.4037 -0.0208 0.6811 0.158 Uiso 1 1 calc R
C77 C 0.555(2) 0.6228(8) 0.4491(13) 0.097(9) Uani 1 1 d .
H77 H 0.5211 0.6185 0.4264 0.116 Uiso 1 1 calc R
C78 C 0.544(3) 0.5432(10) 0.4648(12) 0.133(15) Uani 1 1 d .
H78A H 0.4884 0.5362 0.4799 0.199 Uiso 1 1 calc R
H78B H 0.5944 0.5222 0.4711 0.199 Uiso 1 1 calc R
H78C H 0.5292 0.5409 0.4378 0.199 Uiso 1 1 calc R
C79 C 0.630(3) 0.5949(11) 0.5096(13) 0.137(15) Uani 1 1 d .
H79A H 0.5860 0.5983 0.5309 0.206 Uiso 1 1 calc R
H79B H 0.6696 0.6213 0.5080 0.206 Uiso 1 1 calc R
H79C H 0.6688 0.5686 0.5137 0.206 Uiso 1 1 calc R

loop_
_atom_site_aniso_label
_atom_site_aniso_U_11
_atom_site_aniso_U_22
_atom_site_aniso_U_33
_atom_site_aniso_U_23
_atom_site_aniso_U_13
_atom_site_aniso_U_12
Ni1 0.0680(16) 0.0145(9) 0.0879(19) -0.0037(17) -0.030(2) -0.0011(10)
Ni2 0.0484(12) 0.0493(13) 0.0589(15) 0.008(2) 0.0075(13) 0.0237(15)
N3 0.103(19) 0.044(13) 0.11(2) -0.001(12) -0.015(16) 0.018(12)
N4 0.11(2) 0.054(14) 0.08(2) 0.004(12) 0.027(16) -0.032(13)
N5 0.062(12) 0.062(11) 0.09(2) -0.005(12) -0.008(14) -0.026(11)
N6 0.102(18) 0.057(15) 0.13(2) 0.000(15) -0.018(18) -0.013(13)
O1 0.088(10) 0.037(7) 0.125(14) -0.014(12) -0.009(15) -0.001(7)
O2 0.113(15) 0.055(10) 0.089(15) -0.023(10) -0.016(13) 0.015(10)
O3 0.095(14) 0.037(8) 0.11(2) 0.002(10) 0.009(14) 0.016(9)
O4 0.092(13) 0.040(9) 0.118(16) 0.013(9) -0.002(12) 0.016(8)
O5 0.115(16) 0.065(12) 0.126(19) -0.023(12) 0.001(14) -0.007(11)
O6 0.121(14) 0.036(9) 0.14(2) -0.007(9) 0.005(14) -0.009(10)
O7 0.056(12) 0.067(12) 0.060(12) 0.001(9) -0.016(9) 0.014(8)
O8 0.075(14) 0.098(15) 0.078(16) 0.023(12) -0.015(12) 0.018(11)
O9 0.052(11) 0.047(10) 0.064(13) -0.020(8) 0.007(9) 0.009(7)
O10 0.065(11) 0.053(9) 0.060(12) -0.013(8) 0.006(9) 0.032(8)
O11 0.063(10) 0.057(9) 0.052(10) 0.028(9) -0.010(9) 0.025(8)
O12 0.048(9) 0.053(10) 0.088(14) 0.003(10) -0.018(10) 0.026(8)
O13 0.096(13) 0.049(9) 0.102(15) -0.014(9) -0.019(12) -0.001(9)
O14 0.056(10) 0.072(12) 0.091(15) 0.034(10) 0.038(10) 0.006(9)
O15 0.043(9) 0.069(11) 0.065(12) 0.013(9) 0.013(8) 0.022(8)
O16 0.056(8) 0.083(10) 0.139(15) -0.012(10) -0.007(17) 0.018(11)
O17 0.133(17) 0.065(13) 0.20(3) 0.015(14) 0.029(17) -0.027(12)
C1 0.072(14) 0.022(9) 0.10(2) -0.003(14) 0.01(2) 0.001(10)
C2 0.09(2) 0.022(12) 0.11(3) 0.007(13) -0.01(2) 0.009(14)
C3 0.086(18) 0.036(12) 0.09(2) -0.011(12) -0.010(16) -0.005(12)
C4 0.070(14) 0.027(10) 0.10(3) -0.016(11) 0.004(15) -0.001(9)
C5 0.067(12) 0.029(9) 0.092(18) -0.024(14) 0.008(19) 0.000(9)
C6 0.077(15) 0.032(10) 0.09(3) 0.000(11) -0.003(16) -0.003(10)
C7 0.077(17) 0.039(13) 0.10(2) -0.012(13) 0.001(16) -0.008(12)
C8 0.083(18) 0.039(13) 0.10(2) -0.014(13) -0.006(17) -0.003(12)
C9 0.088(19) 0.045(13) 0.10(2) -0.011(13) 0.001(18) -0.009(13)
C10 0.086(19) 0.047(15) 0.10(2) -0.019(14) -0.004(17) -0.013(14)
C11 0.09(2) 0.056(15) 0.09(2) -0.026(14) 0.006(18) -0.011(14)
C12 0.082(19) 0.047(15) 0.10(2) -0.029(14) 0.004(17) -0.006(13)
C13 0.071(13) 0.030(9) 0.10(2) -0.011(14) 0.005(16) 0.001(9)
C14 0.095(19) 0.041(14) 0.10(2) 0.004(13) -0.007(18) 0.012(13)
C15 0.089(19) 0.033(12) 0.11(2) 0.000(13) -0.004(18) 0.003(12)
C16 0.085(16) 0.016(10) 0.09(2) -0.010(10) -0.013(15) 0.008(11)
C17 0.079(17) 0.038(13) 0.10(2) -0.010(13) 0.003(16) -0.002(11)
C18 0.081(19) 0.050(16) 0.10(2) 0.007(14) -0.001(17) 0.000(13)
C19 0.074(16) 0.034(12) 0.09(2) -0.007(12) -0.003(15) 0.003(11)
C20 0.090(19) 0.046(14) 0.09(2) 0.006(13) -0.006(17) 0.004(14)
C21 0.10(2) 0.063(18) 0.09(2) 0.005(14) -0.002(17) -0.002(16)
C22 0.082(19) 0.054(17) 0.10(2) -0.016(16) 0.003(18) 0.006(14)
C23 0.071(17) 0.052(15) 0.09(2) -0.009(14) 0.003(16) 0.009(13)
C24 0.059(18) 0.052(16) 0.06(2) 0.004(13) -0.004(15) 0.014(13)
C25 0.060(17) 0.054(16) 0.052(19) 0.006(13) -0.006(14) 0.018(13)
C26 0.064(18) 0.053(15) 0.06(2) -0.005(13) -0.015(14) 0.007(12)
C27 0.055(16) 0.039(13) 0.056(18) -0.011(12) -0.008(14) 0.015(11)
C28 0.055(16) 0.038(13) 0.050(16) -0.004(11) -0.009(14) 0.019(11)
C29 0.053(17) 0.036(13) 0.061(19) -0.013(11) -0.011(14) 0.010(10)
C30 0.049(15) 0.044(14) 0.057(19) -0.011(12) -0.011(14) 0.016(12)
C31 0.051(15) 0.042(13) 0.053(17) 0.004(11) -0.017(13) 0.015(11)
C32 0.070(18) 0.061(17) 0.06(2) -0.005(14) -0.021(15) 0.012(14)
C33 0.08(2) 0.062(18) 0.08(2) 0.007(15) -0.018(17) 0.011(14)
C34 0.063(19) 0.066(18) 0.08(2) 0.001(15) -0.015(17) 0.016(14)
C35 0.060(18) 0.052(15) 0.060(19) -0.009(12) -0.017(15) 0.014(12)
C36 0.048(10) 0.042(9) 0.061(13) -0.021(15) -0.006(10) 0.015(12)
C37 0.065(17) 0.052(15) 0.07(2) -0.008(13) -0.007(15) 0.025(12)
C38 0.054(16) 0.048(14) 0.054(18) -0.009(12) -0.016(13) 0.017(12)
C39 0.053(17) 0.047(15) 0.058(18) -0.014(12) -0.014(14) 0.021(12)
C40 0.054(18) 0.043(14) 0.063(19) -0.015(12) -0.012(14) 0.014(11)
C41 0.060(17) 0.049(15) 0.06(2) -0.009(13) -0.016(15) 0.012(13)
C42 0.070(19) 0.050(16) 0.07(2) -0.007(14) -0.015(16) 0.016(13)
C43 0.071(19) 0.058(16) 0.08(2) -0.017(14) -0.017(16) 0.013(14)
C44 0.09(2) 0.068(19) 0.08(2) -0.007(15) -0.023(18) 0.002(16)
C45 0.064(18) 0.067(18) 0.08(2) -0.008(15) -0.015(17) 0.012(14)
C46 0.07(2) 0.058(17) 0.07(2) -0.001(14) -0.009(16) 0.006(14)
C52 0.09(2) 0.09(2) 0.09(2) -0.002(16) 0.010(19) -0.007(18)
N1 0.093(17) 0.038(12) 0.12(2) 0.016(12) 0.019(15) 0.007(11)
C47 0.10(2) 0.057(17) 0.11(3) 0.014(17) 0.02(2) 0.002(15)
C48 0.085(19) 0.067(17) 0.09(2) 0.005(15) 0.007(18) 0.005(14)
C49 0.09(2) 0.078(19) 0.09(2) 0.005(16) 0.016(17) -0.006(16)
C50 0.089(19) 0.066(17) 0.09(2) 0.011(15) 0.011(18) 0.009(14)
C51 0.10(2) 0.053(16) 0.10(3) 0.005(15) 0.010(19) 0.014(14)
C53 0.09(2) 0.072(18) 0.10(2) 0.009(16) 0.015(17) -0.018(16)
C54 0.09(2) 0.10(2) 0.10(3) 0.005(19) 0.01(2) -0.013(19)
N2 0.069(16) 0.073(16) 0.054(17) 0.016(12) -0.004(12) -0.007(12)
C55 0.11(2) 0.09(2) 0.07(2) 0.022(17) 0.005(19) -0.021(17)
C56 0.10(2) 0.079(19) 0.08(2) 0.013(15) -0.001(17) -0.032(16)
C57 0.10(2) 0.08(2) 0.08(2) 0.013(16) 0.006(18) -0.021(18)
C58 0.08(2) 0.07(2) 0.07(2) 0.010(16) 0.009(17) -0.010(15)
C59 0.065(16) 0.064(16) 0.058(18) 0.015(13) -0.001(14) -0.009(13)
C60 0.11(2) 0.046(15) 0.11(3) 0.005(15) -0.01(2) 0.010(15)
C61 0.12(3) 0.052(17) 0.10(2) 0.007(15) -0.01(2) 0.012(17)
C62 0.12(2) 0.051(16) 0.10(2) 0.021(15) -0.01(2) 0.003(16)
C63 0.13(3) 0.052(16) 0.11(3) -0.002(16) -0.01(2) 0.001(17)
C64 0.12(3) 0.049(17) 0.12(3) 0.010(17) -0.02(2) 0.018(17)
C65 0.14(3) 0.065(18) 0.11(3) 0.010(17) -0.01(2) -0.007(18)
C66 0.13(3) 0.058(18) 0.11(3) 0.009(17) -0.01(2) -0.004(18)
C67 0.13(3) 0.062(17) 0.10(2) 0.003(15) 0.00(2) -0.014(18)
C68 0.11(2) 0.042(15) 0.09(2) 0.015(13) 0.005(18) -0.018(15)
C69 0.11(2) 0.043(16) 0.09(3) 0.012(15) 0.00(2) -0.039(15)
C70 0.12(3) 0.042(14) 0.09(3) 0.005(14) -0.01(2) -0.021(16)
C71 0.12(3) 0.063(18) 0.09(2) 0.002(16) 0.01(2) -0.019(17)
C72 0.14(3) 0.057(17) 0.10(3) 0.015(16) 0.00(2) -0.040(17)
C74 0.070(17) 0.060(16) 0.09(2) -0.002(14) -0.006(16) -0.010(14)
C75 0.09(2) 0.071(18) 0.11(3) 0.021(16) 0.013(19) 0.011(15)
C76 0.084(17) 0.075(17) 0.16(3) -0.001(18) 0.00(3) 0.039(17)
C77 0.106(19) 0.047(14) 0.14(3) 0.00(2) 0.00(3) 0.005(14)
C78 0.15(3) 0.059(18) 0.19(4) -0.02(2) 0.03(3) 0.016(19)
C79 0.19(4) 0.07(2) 0.16(4) 0.03(2) 0.01(4) -0.03(2)

loop_
_atom_type_symbol
_atom_type_description
_atom_type_scat_dispersion_real
_atom_type_scat_dispersion_imag
_atom_type_scat_source
C C 0.0033 0.0016 'International Tables Vol C Tables 4.2.6.8 and 6.1.1.4'
H H 0.0000 0.0000 'International Tables Vol C Tables 4.2.6.8 and 6.1.1.4'
O O 0.0106 0.0060 'International Tables Vol C Tables 4.2.6.8 and 6.1.1.4'
N N 0.0061 0.0033 'International Tables Vol C Tables 4.2.6.8 and 6.1.1.4'
Ni Ni 0.3393 1.1124 'International Tables Vol C Tables 4.2.6.8 and 6.1.1.4'

loop_
_geom_angle_atom_site_label_1
_geom_angle_atom_site_label_2
_geom_angle_atom_site_label_3
_geom_angle
_geom_angle_site_symmetry_1
_geom_angle_site_symmetry_3
N3 Ni1 O1 95.7(9) . .
N3 Ni1 O3 97.3(9) . 4_645
O1 Ni1 O3 166.9(9) . 4_645
N3 Ni1 O4 95.6(9) . 4_645
O1 Ni1 O4 118.4(8) . 4_645
O3 Ni1 O4 62.1(8) 4_645 4_645
N3 Ni1 O13 174.5(8) . .
O1 Ni1 O13 78.9(7) . .
O3 Ni1 O13 88.1(7) 4_645 .
O4 Ni1 O13 88.0(7) 4_645 .
N3 Ni1 N1 91.4(9) . .
O1 Ni1 N1 85.3(8) . .
O3 Ni1 N1 92.6(8) 4_645 .
O4 Ni1 N1 154.3(6) 4_645 .
O13 Ni1 N1 87.0(7) . .
N3 Ni1 C2 98.6(11) . 4_645
O1 Ni1 C2 149.8(9) . 4_645
O3 Ni1 C2 28.2(7) 4_645 4_645
O4 Ni1 C2 33.9(9) 4_645 4_645
O13 Ni1 C2 86.7(9) . 4_645
N1 Ni1 C2 120.6(10) . 4_645
O15 Ni2 O9 88.9(6) . 1_455
O15 Ni2 N2 89.9(7) . .
O9 Ni2 N2 97.5(7) 1_455 .
O15 Ni2 N4 174.3(9) . 8_445
O9 Ni2 N4 85.5(8) 1_455 8_445
N2 Ni2 N4 91.9(7) . 8_445
O15 Ni2 O7 92.6(7) . .
O9 Ni2 O7 178.0(9) 1_455 .
N2 Ni2 O7 83.9(7) . .
N4 Ni2 O7 92.9(8) 8_445 .
O15 Ni2 O14 88.3(6) . .
O9 Ni2 O14 85.7(7) 1_455 .
N2 Ni2 O14 176.4(6) . .
N4 Ni2 O14 90.2(9) 8_445 .
O7 Ni2 O14 93.0(7) . .
C64 N3 C60 117(3) . .
C64 N3 Ni1 125.3(19) . .
C60 N3 Ni1 117(2) . .
C68 N4 C72 116(2) . .
C68 N4 Ni2 119(2) . 8_444
C72 N4 Ni2 124.4(17) . 8_444
C74 N5 C75 122(2) . .
C74 N5 C76 125(3) . .
C75 N5 C76 114(3) . .
C77 N6 C79 125(3) . .
C77 N6 C78 119(3) . .
C79 N6 C78 115(3) . .
C1 O1 Ni1 149.1(19) . .
C2 O3 Ni1 85.7(17) . 4_655
C2 O4 Ni1 79.1(16) . 4_655
C24 O7 Ni2 132.5(18) . .
C25 O9 Ni2 134.3(15) . 1_655
O1 C1 O2 110(3) . .
O1 C1 C4 127(3) . .
O2 C1 C4 121(2) . .
O3 C2 O4 133(3) . .
O3 C2 C15 121(2) . .
O4 C2 C15 106(2) . .
O3 C2 Ni1 66.1(16) . 4_655
O4 C2 Ni1 67.0(12) . 4_655
C15 C2 Ni1 171.9(19) . 4_655
C8 C3 C4 121(2) . .
C3 C4 C5 115(2) . .
C3 C4 C1 121(2) . .
C5 C4 C1 124(2) . .
C6 C5 C4 125(2) . .
C6 C5 O5 114(2) . .
C4 C5 O5 121.1(18) . .
C5 C6 C7 118(2) . .
C5 C6 C13 122(2) . .
C7 C6 C13 118(2) . .
C12 C7 C8 122(3) . .
C12 C7 C6 122(2) . .
C8 C7 C6 116(2) . .
C3 C8 C9 118(2) . .
C3 C8 C7 123(3) . .
C9 C8 C7 119(2) . .
C8 C9 C10 120(3) . .
C11 C10 C9 118(3) . .
C10 C11 C12 124(3) . .
C11 C12 C7 116(3) . .
C6 C13 C17 115.1(17) . .
C15 C14 C19 120.0 . .
C14 C15 C16 120.0 . .
C14 C15 C2 121.8(13) . .
C16 C15 C2 117.8(13) . .
O6 C16 C17 120.4(10) . .
O6 C16 C15 119.5(10) . .
C17 C16 C15 120.0 . .
C16 C17 C18 120.0 . .
C16 C17 C13 115.4(11) . .
C18 C17 C13 124.6(11) . .
C17 C18 C19 120.0 . .
C17 C18 C23 120.0 . .
C19 C18 C23 120.0 . .
C20 C19 C18 120.0 . .
C20 C19 C14 120.0 . .
C18 C19 C14 120.0 . .
C19 C20 C21 120.0 . .
C22 C21 C20 120.0 . .
C23 C22 C21 120.0 . .
C22 C23 C18 120.0 . .
O8 C24 O7 121(3) . .
O8 C24 C27 124(2) . .
O7 C24 C27 115(2) . .
O10 C25 O9 120(2) . .
O10 C25 C38 120(2) . .
O9 C25 C38 119(2) . .
C27 C26 C31 120.0 . .
C26 C27 C28 120.0 . .
C26 C27 C24 114.2(14) . .
C28 C27 C24 125.7(14) . .
O11 C28 C29 122.4(11) . .
O11 C28 C27 117.1(11) . .
C29 C28 C27 120.0 . .
C28 C29 C30 120.0 . .
C28 C29 C36 115.7(12) . .
C30 C29 C36 124.2(12) . .
C31 C30 C29 120.0 . .
C31 C30 C35 120.0 . .
C29 C30 C35 120.0 . .
C32 C31 C30 120.0 . .
C32 C31 C26 120.0 . .
C30 C31 C26 120.0 . .
C31 C32 C33 120.0 . .
C34 C33 C32 120.0 . .
C33 C34 C35 120.0 . .
C34 C35 C30 120.0 . .
C29 C36 C40 117.9(11) . .
C38 C37 C42 120.0 . .
C39 C38 C37 120.0 . .
C39 C38 C25 122.5(13) . .
C37 C38 C25 117.5(13) . .
C40 C39 C38 120.0 . .
C40 C39 O12 118.9(10) . .
C38 C39 O12 120.5(10) . .
C41 C40 C39 120.0 . .
C41 C40 C36 123.3(11) . .
C39 C40 C36 116.7(11) . .
C40 C41 C42 120.0 . .
C40 C41 C46 120.0 . .
C42 C41 C46 120.0 . .
C43 C42 C41 120.0 . .
C43 C42 C37 120.0 . .
C41 C42 C37 120.0 . .
C42 C43 C44 120.0 . .
C43 C44 C45 120.0 . .
C46 C45 C44 120.0 . .
C45 C46 C41 120.0 . .
C53 C52 C49 113(2) . .
C47 N1 C51 120.0 . .
C47 N1 Ni1 118.0(9) . .
C51 N1 Ni1 121.8(9) . .
C48 C47 N1 120.0 . .
C47 C48 C49 120.0 . .
C50 C49 C48 120.0 . .
C50 C49 C52 119.7(16) . .
C48 C49 C52 120.3(16) . .
C49 C50 C51 120.0 . .
C50 C51 N1 120.0 . .
C52 C53 C54 112(3) . .
C53 C54 C57 118(3) . .
C55 N2 C59 120.0 . .
C55 N2 Ni2 120.2(9) . .
C59 N2 Ni2 118.9(9) . .
N2 C55 C56 120.0 . .
C57 C56 C55 120.0 . .
C56 C57 C58 120.0 . .
C56 C57 C54 121.1(17) . .
C58 C57 C54 118.9(18) . .
C59 C58 C57 120.0 . .
C58 C59 N2 120.0 . .
C61 C60 N3 121(3) . .
C60 C61 C62 122(3) . .
C61 C62 C63 116(3) . .
C61 C62 C65 121(3) . .
C63 C62 C65 123(3) . .
C64 C63 C62 122(3) . .
C63 C64 N3 121(3) . .
C62 C65 C66 123(3) . .
C65 C66 C67 114(3) . .
C70 C67 C66 100(3) . .
C69 C68 N4 120(3) . .
C68 C69 C70 123(2) . .
C69 C70 C71 116(3) . .
C69 C70 C67 123(3) . .
C71 C70 C67 121(3) . .
C70 C71 C72 120(3) . .
C71 C72 N4 120(3) . .
O16 C74 N5 114(3) . .
O17 C77 N6 113(4) . .

loop_
_geom_bond_atom_site_label_1
_geom_bond_atom_site_label_2
_geom_bond_distance
_geom_bond_site_symmetry_2
Ni1 N3 1.97(3) .
Ni1 O1 1.979(14) .
Ni1 O3 2.115(16) 4_645
Ni1 O4 2.163(19) 4_645
Ni1 O13 2.218(18) .
Ni1 N1 2.231(14) .
Ni1 C2 2.31(2) 4_645
Ni2 O15 2.000(16) .
Ni2 O9 2.016(18) 1_455
Ni2 N2 2.096(12) .
Ni2 N4 2.11(2) 8_445
Ni2 O7 2.129(17) .
Ni2 O14 2.177(15) .
N3 C64 1.38(4) .
N3 C60 1.39(3) .
N4 C68 1.39(3) .
N4 C72 1.39(4) .
N4 Ni2 2.11(2) 8_444
N5 C74 1.31(3) .
N5 C75 1.48(4) .
N5 C76 1.48(3) .
N6 C77 1.33(4) .
N6 C79 1.46(4) .
N6 C78 1.47(4) .
O1 C1 1.19(3) .
O2 C1 1.23(3) .
O3 C2 1.09(3) .
O3 Ni1 2.114(16) 4_655
O4 C2 1.31(3) .
O4 Ni1 2.163(19) 4_655
O5 C5 1.41(3) .
O6 C16 1.36(2) .
O7 C24 1.28(3) .
O8 C24 1.21(3) .
O9 C25 1.29(3) .
O9 Ni2 2.016(17) 1_655
O10 C25 1.27(3) .
O11 C28 1.355(16) .
O12 C39 1.442(19) .
O16 C74 1.25(3) .
O17 C77 1.24(3) .
C1 C4 1.47(3) .
C2 C15 1.66(3) .
C2 Ni1 2.31(2) 4_655
C3 C8 1.39(3) .
C3 C4 1.40(3) .
C4 C5 1.41(3) .
C5 C6 1.40(3) .
C6 C7 1.42(4) .
C6 C13 1.50(3) .
C7 C12 1.41(3) .
C7 C8 1.41(4) .
C8 C9 1.39(4) .
C9 C10 1.40(3) .
C10 C11 1.39(4) .
C11 C12 1.39(4) .
C13 C17 1.54(2) .
C14 C15 1.3900 .
C14 C19 1.3900 .
C15 C16 1.3900 .
C16 C17 1.3900 .
C17 C18 1.3900 .
C18 C19 1.3900 .
C18 C23 1.3900 .
C19 C20 1.3900 .
C20 C21 1.3900 .
C21 C22 1.3900 .
C22 C23 1.3900 .
C24 C27 1.48(3) .
C25 C38 1.53(3) .
C26 C27 1.3900 .
C26 C31 1.3900 .
C27 C28 1.3900 .
C28 C29 1.3900 .
C29 C30 1.3900 .
C29 C36 1.52(3) .
C30 C31 1.3900 .
C30 C35 1.3900 .
C31 C32 1.3900 .
C32 C33 1.3900 .
C33 C34 1.3900 .
C34 C35 1.3900 .
C36 C40 1.65(3) .
C37 C38 1.3900 .
C37 C42 1.3900 .
C38 C39 1.3900 .
C39 C40 1.3900 .
C40 C41 1.3900 .
C41 C42 1.3900 .
C41 C46 1.3900 .
C42 C43 1.3900 .
C43 C44 1.3900 .
C44 C45 1.3900 .
C45 C46 1.3900 .
C52 C53 1.52(4) .
C52 C49 1.53(3) .
N1 C47 1.3900 .
N1 C51 1.3900 .
C47 C48 1.3900 .
C48 C49 1.3900 .
C49 C50 1.3900 .
C50 C51 1.3900 .
C53 C54 1.54(4) .
C54 C57 1.54(3) .
N2 C55 1.3900 .
N2 C59 1.3900 .
C55 C56 1.3900 .
C56 C57 1.3900 .
C57 C58 1.3900 .
C58 C59 1.3900 .
C60 C61 1.37(4) .
C61 C62 1.38(4) .
C62 C63 1.38(4) .
C62 C65 1.51(4) .
C63 C64 1.38(4) .
C65 C66 1.51(4) .
C66 C67 1.53(4) .
C67 C70 1.49(4) .
C68 C69 1.37(4) .
C69 C70 1.38(4) .
C70 C71 1.39(4) .
C71 C72 1.39(4) .
